data_2007916
loop_
_publ_author_name
'Abboud, Khalil A.'
'Irvin, David J.'
'Reynolds, John R.'

_publ_section_title
;
 2,5-Diethoxy-1,4-bis(3,4-ethylenedioxy-2-thienyl)benzene and its
 Tetrahydrofuran 0.33-Solvate
;
_journal_issue 12
_journal_name_full 'Acta Crystallographica Section C'
_journal_page_first 1994
_journal_page_last 1997
_journal_paper_doi 10.1107/S0108270198009536
_journal_volume 54
_journal_year 1998
_chemical_formula_sum 'C22 H22 O6 S2'
_chemical_formula_weight 446.52
_chemical_name_systematic
;
 2,5-Diethoxy-1,4-bis(3,4-ethylenedioxy-2-thienyl)benzene
;
_space_group_IT_number 61
_symmetry_cell_setting orthorhombic
_symmetry_space_group_name_Hall '-P 2ac 2ab'
_symmetry_space_group_name_H-M 'P b c a'
_audit_creation_method SHELXL97
_cell_angle_alpha 90.00
_cell_angle_beta 90.00
_cell_angle_gamma 90.00
_cell_formula_units_Z 4
_cell_length_a 12.0267(2)
_cell_length_b 11.3835(2)
_cell_length_c 14.5357(2)
_cell_measurement_reflns_used 8192
_cell_measurement_temperature 173(2)
_cell_measurement_theta_max 27.5
_cell_measurement_theta_min 1.5
_cell_volume 1990.02(6)
_computing_cell_refinement 'SMART and SAINT (Siemens, 1995)'
_computing_data_collection 'SMART (Siemens, 1995)'
_computing_data_reduction 'SHELXTL (Sheldrick, 1995)'
_computing_molecular_graphics SHELXTL
_computing_publication_material SHELXL97
_computing_structure_refinement SHELXL97
_computing_structure_solution 'SHELXL97 (Sheldrick, 1997)'
_diffrn_ambient_temperature 173(2)
_diffrn_measured_fraction_theta_full 0.99
_diffrn_measured_fraction_theta_max 0.99
_diffrn_measurement_device_type 'Siemens SMART platform/CCD'
_diffrn_measurement_method '\w scans'
_diffrn_radiation_monochromator graphite
_diffrn_radiation_source 'normal-focus sealed tube'
_diffrn_radiation_type MoK\a
_diffrn_radiation_wavelength 0.71073
_diffrn_reflns_av_R_equivalents 0.027
_diffrn_reflns_av_sigmaI/netI 0.019
_diffrn_reflns_limit_h_max 14
_diffrn_reflns_limit_h_min -16
_diffrn_reflns_limit_k_max 15
_diffrn_reflns_limit_k_min -11
_diffrn_reflns_limit_l_max 18
_diffrn_reflns_limit_l_min -19
_diffrn_reflns_number 30066
_diffrn_reflns_theta_full 27.50
_diffrn_reflns_theta_max 27.50
_diffrn_reflns_theta_min 2.80
_diffrn_standards_decay_% '< 1'
_exptl_absorpt_coefficient_mu 0.307
_exptl_absorpt_correction_T_max 0.956
_exptl_absorpt_correction_T_min 0.797
_exptl_absorpt_correction_type 'Empirical (Blessing, 1995)'
_exptl_crystal_colour Orange--brown
_exptl_crystal_density_diffrn 1.490
_exptl_crystal_density_meas ?
_exptl_crystal_description 'Plate '
_exptl_crystal_F_000 936
_exptl_crystal_size_max 0.26
_exptl_crystal_size_mid 0.19
_exptl_crystal_size_min 0.19
_refine_diff_density_max 0.34
_refine_diff_density_min -0.38
_refine_ls_extinction_method none
_refine_ls_goodness_of_fit_ref 1.074
_refine_ls_hydrogen_treatment constr
_refine_ls_matrix_type full
_refine_ls_number_parameters 155
_refine_ls_number_reflns 2292
_refine_ls_number_restraints 7
_refine_ls_restrained_S_all 1.076
_refine_ls_R_factor_all 0.041
_refine_ls_R_factor_gt 0.035
_refine_ls_shift/su_max 0.003
_refine_ls_shift/su_mean 0.000
_refine_ls_structure_factor_coef Fsqd
_refine_ls_weighting_details 'w = 1/[\s^2^(Fo^2^)+(0.0475P)^2^+1.0729P] where P=(Fo^2^+2Fc^2^)/3'
_refine_ls_weighting_scheme calc
_refine_ls_wR_factor_ref 0.099
_reflns_number_gt 2009
_reflns_number_total 2292
_reflns_threshold_expression I>2\s(I)
_cod_data_source_file fg1445.cif
_cod_data_source_block I
_cod_depositor_comments
;
The following automatic conversions were performed:
'_symmetry_cell_setting' value 'Orthorhombic' changed to 'orthorhombic'
according to '/home/saulius/struct/CIF-dictionaries/cif_core.dic'
dictionary named 'cif_core.dic' version 2.4.1 from 2010-06-29.

Automatic conversion script
Id: cif_fix_enum 1527 2010-12-29 10:47:43Z saulius 

The following automatic conversions were performed:

'_symmetry_cell_setting' value 'Orthorhombic' changed to
'orthorhombic' according to
/home/saulius/struct/CIF-dictionaries/cif_core.dic dictionary named
'cif_core.dic' version 2.4.1 from 2010-06-29.

Automatic conversion script
Id: cif_fix_values 1715 2011-07-08 13:25:40Z adriana 

The following automatic conversions were performed:

'_exptl_crystal_density_meas' value 'not measured' was changed to '?'
- the value is perceived as not measured.

Automatic conversion script
Id: cif_fix_values 3008 2015-01-20 13:52:24Z robertas 

The following automatic conversions were performed:

'_refine_ls_weighting_scheme' value 'calc w =
1/[\s^2^(Fo^2^)+(0.0475P)^2^+1.0729P] where P=(Fo^2^+2Fc^2^)/3' was
changed to 'calc'. New tag '_refine_ls_weighting_details' was
created. The value of the new tag was set to 'w =
1/[\s^2^(Fo^2^)+(0.0475P)^2^+1.0729P] where P=(Fo^2^+2Fc^2^)/3'.

Automatic conversion script
Id: cif_fix_values 3143 2015-03-26 13:38:13Z robertas 
;
_cod_database_code 2007916

loop_
_symmetry_equiv_pos_as_xyz
'x, y, z'
'-x+1/2, -y, z+1/2'
'-x, y+1/2, -z+1/2'
'x+1/2, -y+1/2, -z'
'-x, -y, -z'
'x-1/2, y, -z-1/2'
'x, -y-1/2, z-1/2'
'-x-1/2, y-1/2, z'

loop_
_atom_site_label
_atom_site_fract_x
_atom_site_fract_y
_atom_site_fract_z
_atom_site_U_iso_or_equiv
_atom_site_adp_type
_atom_site_calc_flag
_atom_site_refinement_flags
_atom_site_occupancy
_atom_site_disorder_assembly
_atom_site_disorder_group
_atom_site_type_symbol
S 0.01526(4) 0.32133(3) 0.13164(3) 0.03030(14) Uani d . 1 A . S
O1 0.14199(9) 0.04917(9) 0.25449(7) 0.0287(3) Uani d D 1 . . O
C1 0.04824(13) 0.17288(12) 0.14153(10) 0.0226(3) Uani d . 1 . . C
O2 0.17309(11) 0.26267(10) 0.35942(8) 0.0348(3) Uani d D 1 . . O
C2 0.10444(12) 0.15586(13) 0.22400(10) 0.0229(3) Uani d . 1 A . C
O3 -0.07713(10) 0.22640(9) -0.01523(8) 0.0308(3) Uani d . 1 A . O
C3 0.21989(19) 0.06101(19) 0.32986(13) 0.0325(5) Uani d PD 0.844(5) A 1 C
H3A 0.2927 0.0874 0.3057 0.039 Uiso calc PR 0.844(5) A 1 H
H3B 0.2307 -0.0165 0.3595 0.039 Uiso calc PR 0.844(5) A 1 H
C3' 0.1695(12) 0.0519(10) 0.3512(3) 0.042(3) Uiso d PD 0.156(5) A 2 C
H3'A 0.2106 -0.0202 0.3686 0.050 Uiso calc PR 0.156(5) A 2 H
H3'B 0.1009 0.0562 0.3886 0.050 Uiso calc PR 0.156(5) A 2 H
C4 0.17935(19) 0.14703(16) 0.39968(13) 0.0350(6) Uani d PD 0.844(5) A 1 C
H4A 0.1049 0.1231 0.4220 0.042 Uiso calc PR 0.844(5) A 1 H
H4B 0.2307 0.1482 0.4529 0.042 Uiso calc PR 0.844(5) A 1 H
C4' 0.2399(7) 0.1577(5) 0.3678(9) 0.036(3) Uiso d PD 0.156(5) A 2 C
H4'A 0.2728 0.1537 0.4301 0.043 Uiso calc PR 0.156(5) A 2 H
H4'B 0.3014 0.1600 0.3225 0.043 Uiso calc PR 0.156(5) A 2 H
C5 0.12075(12) 0.26064(14) 0.27555(10) 0.0260(3) Uani d . 1 A . C
C6 0.07735(14) 0.35675(14) 0.23371(11) 0.0318(4) Uani d . 1 . . C
H6A 0.0810 0.4341 0.2581 0.038 Uiso calc R 1 A . H
C7 0.02250(12) 0.08590(12) 0.06971(10) 0.0216(3) Uani d . 1 A . C
C8 -0.03961(12) 0.11352(13) -0.00973(10) 0.0229(3) Uani d . 1 . . C
C9 0.06121(12) -0.03018(12) 0.07682(10) 0.0228(3) Uani d . 1 . . C
H9A 0.1035 -0.0522 0.1293 0.027 Uiso calc R 1 A . H
C10 -0.13944(12) 0.26388(13) -0.09404(10) 0.0249(3) Uani d . 1 . . C
H10A -0.2078 0.2162 -0.1010 0.030 Uiso calc R 1 A . H
H10B -0.0943 0.2564 -0.1507 0.030 Uiso calc R 1 . . H
C11 -0.16821(15) 0.39097(14) -0.07594(13) 0.0359(4) Uani d . 1 A . C
H11A -0.2112 0.4221 -0.1278 0.054 Uiso calc R 1 . . H
H11B -0.0996 0.4366 -0.0688 0.054 Uiso calc R 1 . . H
H11C -0.2124 0.3967 -0.0195 0.054 Uiso calc R 1 . . H

loop_
_atom_site_aniso_label
_atom_site_aniso_U_11
_atom_site_aniso_U_22
_atom_site_aniso_U_33
_atom_site_aniso_U_12
_atom_site_aniso_U_13
_atom_site_aniso_U_23
S 0.0422(2) 0.0199(2) 0.0288(2) 0.00219(15) -0.00903(16) -0.00279(14)
O1 0.0369(6) 0.0255(5) 0.0237(5) 0.0016(4) -0.0090(4) 0.0003(4)
C1 0.0249(7) 0.0203(7) 0.0225(7) -0.0014(5) -0.0017(5) -0.0001(5)
O2 0.0433(7) 0.0337(6) 0.0276(6) 0.0006(5) -0.0109(5) -0.0091(5)
C2 0.0224(7) 0.0233(7) 0.0229(7) -0.0002(5) -0.0010(5) -0.0008(5)
O3 0.0435(6) 0.0201(5) 0.0289(6) 0.0054(5) -0.0156(5) -0.0010(4)
C3 0.0371(12) 0.0379(11) 0.0225(9) 0.0081(9) -0.0093(8) -0.0024(8)
C4 0.0429(13) 0.0406(12) 0.0217(9) 0.0065(9) -0.0083(8) -0.0025(8)
C5 0.0266(7) 0.0287(8) 0.0226(7) -0.0011(6) -0.0018(5) -0.0046(6)
C6 0.0400(9) 0.0253(7) 0.0301(8) -0.0009(6) -0.0055(7) -0.0075(6)
C7 0.0241(7) 0.0196(7) 0.0212(7) -0.0019(5) -0.0023(5) 0.0001(5)
C8 0.0264(7) 0.0182(6) 0.0240(7) -0.0004(5) -0.0030(5) 0.0012(5)
C9 0.0264(7) 0.0210(7) 0.0211(7) -0.0007(5) -0.0047(5) 0.0016(5)
C10 0.0267(7) 0.0248(7) 0.0231(7) 0.0023(6) -0.0055(6) 0.0032(6)
C11 0.0411(9) 0.0257(8) 0.0410(9) 0.0062(7) -0.0129(7) 0.0006(7)

loop_
_atom_type_symbol
_atom_type_description
_atom_type_scat_dispersion_real
_atom_type_scat_dispersion_imag
_atom_type_scat_source
C C 0.0033 0.0016 'International Tables Vol C Tables 4.2.6.8 and 6.1.1.4'
H H 0.0000 0.0000 'International Tables Vol C Tables 4.2.6.8 and 6.1.1.4'
O O 0.0106 0.0060 'International Tables Vol C Tables 4.2.6.8 and 6.1.1.4'
S S 0.1246 0.1234 'International Tables Vol C Tables 4.2.6.8 and 6.1.1.4'

loop_
_geom_angle_atom_site_label_1
_geom_angle_atom_site_label_2
_geom_angle_atom_site_label_3
_geom_angle_site_symmetry_1
_geom_angle_site_symmetry_3
_geom_angle
_geom_angle_publ_flag
C6 S C1 . . 93.31(7) yes
C2 O1 C3' . . 111.8(6) ?
C2 O1 C3 . . 112.10(10) ?
C3' O1 C3 . . 27.5(5) ?
C2 C1 C7 . . 128.30(10) ?
C2 C1 S . . 108.50(10) yes
C7 C1 S . . 123.10(10) ?
C5 O2 C4 . . 111.60(10) ?
C5 O2 C4' . . 108.4(5) ?
C4 O2 C4' . . 35.2(4) ?
O1 C2 C1 . . 124.30(10) ?
O1 C2 C5 . . 121.80(10) ?
C1 C2 C5 . . 113.90(10) yes
C8 O3 C10 . . 120.00(10) ?
O1 C3 C4 . . 111.4(2) ?
O1 C3 H3A . . 109.4 ?
C4 C3 H3A . . 109.4 ?
O1 C3 H3B . . 109.4 ?
C4 C3 H3B . . 109.4 ?
H3A C3 H3B . . 108.0 ?
O1 C3' C4' . . 107.7(7) ?
O1 C3' H3'A . . 110.2 ?
C4' C3' H3'A . . 110.2 ?
O1 C3' H3'B . . 110.2 ?
C4' C3' H3'B . . 110.2 ?
H3'A C3' H3'B . . 108.5 ?
O2 C4 C3 . . 109.88(16) ?
O2 C4 H4A . . 109.7 ?
C3 C4 H4A . . 109.7 ?
O2 C4 H4B . . 109.7 ?
C3 C4 H4B . . 109.7 ?
H4A C4 H4B . . 108.2 ?
O2 C4' C3' . . 109.8(8) ?
O2 C4' H4'A . . 109.7 ?
C3' C4' H4'A . . 109.7 ?
O2 C4' H4'B . . 109.7 ?
C3' C4' H4'B . . 109.7 ?
H4'A C4' H4'B . . 108.2 ?
C6 C5 O2 . . 124.20(10) ?
C6 C5 C2 . . 112.80(10) yes
O2 C5 C2 . . 123.10(10) ?
C5 C6 S . . 111.50(10) yes
C5 C6 H6A . . 124.2 ?
S C6 H6A . . 124.2 ?
C9 C7 C8 . . 116.45(13) ?
C9 C7 C1 . . 120.73(13) ?
C8 C7 C1 . . 122.82(13) ?
O3 C8 C9 . 5 122.80(13) ?
O3 C8 C7 . . 115.66(12) ?
C9 C8 C7 5 . 121.53(13) ?
C8 C9 C7 5 . 122.02(13) ?
C8 C9 H9A 5 . 119.0 ?
C7 C9 H9A . . 119.0 ?
O3 C10 C11 . . 105.40(12) ?
O3 C10 H10A . . 110.7 ?
C11 C10 H10A . . 110.7 ?
O3 C10 H10B . . 110.7 ?
C11 C10 H10B . . 110.7 ?
H10A C10 H10B . . 108.8 ?
C10 C11 H11A . . 109.5 ?
C10 C11 H11B . . 109.5 ?
H11A C11 H11B . . 109.5 ?
C10 C11 H11C . . 109.5 ?
H11A C11 H11C . . 109.5 ?
H11B C11 H11C . . 109.5 ?

loop_
_geom_bond_atom_site_label_1
_geom_bond_atom_site_label_2
_geom_bond_site_symmetry_2
_geom_bond_distance
_geom_bond_publ_flag
S C6 . 1.709(2) yes
S C1 . 1.742(2) yes
O1 C2 . 1.370(2) ?
O1 C3' . 1.445(2) ?
O1 C3 . 1.448(2) ?
C1 C2 . 1.390(2) yes
C1 C7 . 1.472(2) ?
O2 C5 . 1.372(2) ?
O2 C4 . 1.443(2) ?
O2 C4' . 1.446(2) ?
C2 C5 . 1.422(2) yes
O3 C8 . 1.3642(2) ?
O3 C10 . 1.434(2) ?
C3 C4 . 1.492(3) ?
C3 H3A . 0.9900 ?
C3 H3B . 0.9900 ?
C3' C4' . 1.492(3) ?
C3' H3'A . 0.9900 ?
C3' H3'B . 0.9900 ?
C4 H4A . 0.9900 ?
C4 H4B . 0.9900 ?
C4' H4'A . 0.9900 ?
C4' H4'B . 0.9900 ?
C5 C6 . 1.356(2) yes
C6 H6A . 0.9500 ?
C7 C9 . 1.405(2) yes
C7 C8 . 1.411(2) yes
C8 C9 5 1.385(2) yes
C9 C8 5 1.385(2) ?
C9 H9A . 0.9500 ?
C10 C11 . 1.511(2) ?
C10 H10A . 0.9900 ?
C10 H10B . 0.9900 ?
C11 H11A . 0.9800 ?
C11 H11B . 0.9800 ?
C11 H11C . 0.9800 ?
